data_4312498
loop_
_publ_author_name
'K. Muralidharan'
'Anil J. Elias'

_publ_section_title
;
 Preparation of the First Examples of Ansa-Spiro Substituted
 Fluorophosphazenes and Their Structural Studies: Analysis of C-H...F-P
 Weak Interactions in Substituted Fluorophosphazenes
;
_journal_name_full 'Inorganic Chemistry'
_journal_page_first 7535
_journal_page_last 7543
_journal_paper_doi 10.1021/ic034712c
_journal_volume 42
_journal_year 2003
_chemical_formula_sum 'C16 H21 F2 Fe N3 O4 P4 S'
_chemical_formula_weight 569.15
_chemical_name_systematic
;
 ?
;
_space_group_IT_number 2
_symmetry_cell_setting triclinic
_symmetry_space_group_name_Hall '-P 1'
_symmetry_space_group_name_H-M 'P -1'
_atom_sites_solution_hydrogens geom
_atom_sites_solution_primary direct
_atom_sites_solution_secondary difmap
_audit_creation_method SHELXL-97
_cell_angle_alpha 72.025(5)
_cell_angle_beta 73.471(5)
_cell_angle_gamma 77.116(5)
_cell_formula_units_Z 2
_cell_length_a 9.373(5)
_cell_length_b 10.467(5)
_cell_length_c 12.753(5)
_cell_measurement_temperature 293(2)
_cell_volume 1128.3(9)
_computing_structure_refinement 'SHELXL-97 (Sheldrick, 1997)'
_diffrn_ambient_temperature 293(2)
_diffrn_measured_fraction_theta_full 0.998
_diffrn_measured_fraction_theta_max 0.998
_diffrn_radiation_monochromator graphite
_diffrn_radiation_source 'fine-focus sealed tube'
_diffrn_radiation_type MoK\a
_diffrn_radiation_wavelength 0.71069
_diffrn_reflns_av_R_equivalents 0.0370
_diffrn_reflns_av_sigmaI/netI 0.1210
_diffrn_reflns_limit_h_max 10
_diffrn_reflns_limit_h_min 0
_diffrn_reflns_limit_k_max 11
_diffrn_reflns_limit_k_min -10
_diffrn_reflns_limit_l_max 13
_diffrn_reflns_limit_l_min -13
_diffrn_reflns_number 3159
_diffrn_reflns_theta_full 22.48
_diffrn_reflns_theta_max 22.48
_diffrn_reflns_theta_min 1.73
_exptl_absorpt_coefficient_mu 1.090
_exptl_absorpt_correction_type none
_exptl_crystal_density_diffrn 1.675
_exptl_crystal_density_method 'not measured'
_exptl_crystal_F_000 580
_refine_diff_density_max 0.353
_refine_diff_density_min -0.382
_refine_diff_density_rms 0.087
_refine_ls_extinction_coef 0.0074(6)
_refine_ls_extinction_expression Fc^*^=kFc[1+0.001xFc^2^\l^3^/sin(2\q)]^-1/4^
_refine_ls_extinction_method SHELXL
_refine_ls_goodness_of_fit_ref 1.066
_refine_ls_hydrogen_treatment mixed
_refine_ls_matrix_type full
_refine_ls_number_parameters 281
_refine_ls_number_reflns 2944
_refine_ls_number_restraints 0
_refine_ls_restrained_S_all 1.066
_refine_ls_R_factor_all 0.1313
_refine_ls_R_factor_gt 0.0496
_refine_ls_shift/su_max 0.000
_refine_ls_shift/su_mean 0.000
_refine_ls_structure_factor_coef Fsqd
_refine_ls_weighting_details 'calc w=1/[\s^2^(Fo^2^)+(0.0200P)^2^+0.2857P] where P=(Fo^2^+2Fc^2^)/3'
_refine_ls_weighting_scheme calc
_refine_ls_wR_factor_gt 0.0833
_refine_ls_wR_factor_ref 0.0940
_reflns_number_gt 1610
_reflns_number_total 2944
_reflns_threshold_expression >2sigma(I)
_cod_data_source_file ic034712csi20030913_102226_2.cif
_cod_data_source_block compound5
_cod_database_code 4312498

loop_
_symmetry_equiv_pos_as_xyz
'x, y, z'
'-x, -y, -z'

loop_
_atom_site_label
_atom_site_type_symbol
_atom_site_fract_x
_atom_site_fract_y
_atom_site_fract_z
_atom_site_U_iso_or_equiv
_atom_site_adp_type
_atom_site_occupancy
_atom_site_symmetry_multiplicity
_atom_site_calc_flag
_atom_site_refinement_flags
_atom_site_disorder_assembly
_atom_site_disorder_group
F2 F 0.3248(4) 0.2642(4) 1.0801(3) 0.0455(11) Uani 1 1 d . . .
O2 O 0.3868(5) 0.4441(4) 0.9259(3) 0.0353(12) Uani 1 1 d . . .
P2 P 0.4500(2) 0.29055(19) 0.97185(15) 0.0330(5) Uani 1 1 d . . .
N2 N 0.6035(6) 0.2716(5) 1.0034(4) 0.0361(15) Uani 1 1 d . . .
C2 C 0.4780(7) 0.5216(6) 0.8259(5) 0.0326(18) Uani 1 1 d . . .
H2A H 0.5813 0.5003 0.8337 0.039 Uiso 1 1 calc R . .
H2B H 0.4452 0.6172 0.8222 0.039 Uiso 1 1 calc R . .
N3 N 0.4384(6) 0.2054(5) 0.8941(4) 0.0350(15) Uani 1 1 d . . .
C16 C 0.9129(10) 0.1478(10) 1.0844(7) 0.081(3) Uani 1 1 d . . .
H16A H 0.9722 0.0733 1.1281 0.097 Uiso 1 1 calc R . .
H16B H 0.8364 0.1918 1.1367 0.097 Uiso 1 1 calc R . .
S1 S 0.2803(2) 0.4745(2) 0.67984(16) 0.0459(6) Uani 1 1 d . . .
O3 O 0.8416(6) 0.0955(5) 1.0216(4) 0.0555(15) Uani 1 1 d . . .
P3 P 0.7540(2) 0.2003(2) 0.93710(16) 0.0405(6) Uani 1 1 d . . .
P4 P 0.4750(2) 0.49431(18) 0.69077(14) 0.0303(5) Uani 1 1 d . . .
C15 C 1.0117(10) 0.2467(11) 1.0043(9) 0.091(3) Uani 1 1 d . . .
H15A H 1.0931 0.1995 0.9572 0.110 Uiso 1 1 calc R . .
H15B H 1.0558 0.2828 1.0473 0.110 Uiso 1 1 calc R . .
C5 C 0.6864(9) 0.7723(7) 0.6665(5) 0.047(2) Uani 1 1 d . . .
H5 H 0.6028 0.8235 0.7018 0.056 Uiso 1 1 calc R . .
C14 C 0.9298(10) 0.3631(9) 0.9289(8) 0.073(3) Uani 1 1 d . . .
H14A H 0.8528 0.4155 0.9745 0.088 Uiso 1 1 calc R . .
H14B H 0.9999 0.4227 0.8766 0.088 Uiso 1 1 calc R . .
P1 P 0.5840(2) 0.14618(18) 0.81816(16) 0.0391(6) Uani 1 1 d . . .
F1 F 0.5601(5) 0.0115(4) 0.8078(3) 0.0615(13) Uani 1 1 d . . .
O4 O 0.8615(6) 0.3089(5) 0.8662(4) 0.0594(15) Uani 1 1 d . . .
C3 C 0.5441(8) 0.6456(6) 0.5910(5) 0.0342(18) Uani 1 1 d . . .
H3A H 0.5637 0.6355 0.5149 0.041 Uiso 1 1 calc R . .
H3B H 0.4654 0.7226 0.5972 0.041 Uiso 1 1 calc R . .
C6 C 0.8364(12) 0.7739(9) 0.6620(7) 0.066(3) Uani 1 1 d . . .
H6 H 0.8700 0.8275 0.6935 0.079 Uiso 1 1 calc R . .
N1 N 0.7374(6) 0.1265(5) 0.8509(4) 0.0428(16) Uani 1 1 d . . .
C4 C 0.6851(8) 0.6772(6) 0.6068(5) 0.0307(18) Uani 1 1 d . . .
C10 C 0.7028(11) 1.0026(10) 0.4204(9) 0.077(3) Uani 1 1 d . . .
H10 H 0.6129 1.0511 0.4509 0.092 Uiso 1 1 calc R . .
O1 O 0.5959(5) 0.2256(4) 0.6892(3) 0.0392(13) Uani 1 1 d . . .
C1 C 0.6318(7) 0.3616(6) 0.6541(5) 0.0332(18) Uani 1 1 d . . .
H1A H 0.6701 0.3856 0.5725 0.040 Uiso 1 1 calc R . .
H1B H 0.7122 0.3620 0.6879 0.040 Uiso 1 1 calc R . .
C11 C 0.8447(13) 1.0184(8) 0.4225(7) 0.064(3) Uani 1 1 d . . .
H11 H 0.8678 1.0773 0.4549 0.077 Uiso 1 1 calc R . .
Fe1 Fe 0.80509(12) 0.82524(10) 0.50237(8) 0.0368(3) Uani 1 1 d . . .
C7 C 0.9271(11) 0.6830(9) 0.6031(8) 0.074(3) Uani 1 1 d . . .
H7 H 1.0316 0.6652 0.5885 0.089 Uiso 1 1 calc R . .
C9 C 0.7152(15) 0.9057(13) 0.3669(9) 0.095(4) Uani 1 1 d . . .
H9 H 0.6351 0.8760 0.3564 0.114 Uiso 1 1 calc R . .
C8 C 0.8343(9) 0.6220(7) 0.5689(7) 0.054(2) Uani 1 1 d . . .
H8 H 0.8667 0.5565 0.5284 0.065 Uiso 1 1 calc R . .
C12 C 0.9461(11) 0.9279(10) 0.3661(7) 0.071(3) Uani 1 1 d . . .
H12 H 1.0504 0.9155 0.3538 0.085 Uiso 1 1 calc R . .
C13 C 0.8627(17) 0.8588(11) 0.3312(7) 0.101(4) Uani 1 1 d . . .
H13 H 0.9015 0.7931 0.2912 0.121 Uiso 1 1 calc R . .

loop_
_atom_site_aniso_label
_atom_site_aniso_U_11
_atom_site_aniso_U_22
_atom_site_aniso_U_33
_atom_site_aniso_U_23
_atom_site_aniso_U_13
_atom_site_aniso_U_12
F2 0.037(3) 0.060(3) 0.033(2) -0.006(2) 0.002(2) -0.013(2)
O2 0.037(3) 0.036(3) 0.029(3) -0.007(2) -0.003(2) -0.006(2)
P2 0.0331(13) 0.0355(12) 0.0283(11) -0.0058(9) -0.0041(10) -0.0081(10)
N2 0.038(4) 0.040(4) 0.034(3) -0.014(3) -0.011(3) -0.003(3)
C2 0.036(5) 0.030(4) 0.028(4) -0.008(3) 0.003(4) -0.010(4)
N3 0.039(4) 0.035(4) 0.038(3) -0.016(3) -0.012(3) -0.009(3)
C16 0.060(7) 0.117(9) 0.070(7) -0.033(7) -0.034(6) 0.016(7)
S1 0.0368(13) 0.0579(14) 0.0456(13) -0.0055(10) -0.0132(10) -0.0191(11)
O3 0.049(4) 0.058(4) 0.054(3) -0.002(3) -0.027(3) 0.003(3)
P3 0.0376(14) 0.0427(13) 0.0388(13) -0.0066(10) -0.0098(11) -0.0060(11)
P4 0.0332(13) 0.0298(11) 0.0289(11) -0.0045(9) -0.0063(9) -0.0125(10)
C15 0.039(7) 0.145(11) 0.119(9) -0.068(8) -0.026(7) -0.016(7)
C5 0.056(6) 0.057(5) 0.030(4) -0.010(4) 0.005(4) -0.039(5)
C14 0.048(7) 0.088(7) 0.090(7) -0.034(6) 0.004(6) -0.035(6)
P1 0.0559(16) 0.0245(11) 0.0402(12) -0.0097(9) -0.0128(11) -0.0085(11)
F1 0.103(4) 0.027(2) 0.067(3) -0.015(2) -0.025(3) -0.023(3)
O4 0.053(4) 0.071(4) 0.051(3) -0.013(3) 0.005(3) -0.028(3)
C3 0.040(5) 0.027(4) 0.031(4) 0.001(3) -0.005(3) -0.011(3)
C6 0.096(9) 0.075(7) 0.043(6) 0.007(5) -0.029(6) -0.061(7)
N1 0.038(4) 0.044(4) 0.045(4) -0.015(3) -0.010(3) 0.003(3)
C4 0.038(5) 0.026(4) 0.026(4) 0.002(3) -0.005(4) -0.016(4)
C10 0.045(7) 0.053(7) 0.107(9) 0.014(6) -0.010(6) -0.015(6)
O1 0.058(4) 0.028(3) 0.037(3) -0.013(2) -0.015(3) -0.008(3)
C1 0.042(5) 0.032(4) 0.025(4) -0.008(3) 0.002(4) -0.016(4)
C11 0.096(9) 0.039(5) 0.052(6) 0.011(4) -0.012(6) -0.036(6)
Fe1 0.0370(7) 0.0393(7) 0.0337(6) -0.0060(5) -0.0025(5) -0.0174(6)
C7 0.061(7) 0.066(7) 0.103(8) 0.000(6) -0.036(6) -0.031(6)
C9 0.095(10) 0.118(11) 0.071(8) 0.043(7) -0.048(8) -0.076(9)
C8 0.036(5) 0.028(5) 0.090(7) -0.019(4) -0.002(5) 0.004(4)
C12 0.056(7) 0.087(7) 0.058(6) -0.002(6) 0.005(5) -0.036(6)
C13 0.169(13) 0.108(9) 0.039(6) -0.015(6) 0.007(7) -0.092(11)

loop_
_atom_type_symbol
_atom_type_description
_atom_type_scat_dispersion_real
_atom_type_scat_dispersion_imag
_atom_type_scat_source
C C 0.0033 0.0016 'International Tables Vol C Tables 4.2.6.8 and 6.1.1.4'
H H 0.0000 0.0000 'International Tables Vol C Tables 4.2.6.8 and 6.1.1.4'
N N 0.0061 0.0033 'International Tables Vol C Tables 4.2.6.8 and 6.1.1.4'
O O 0.0106 0.0060 'International Tables Vol C Tables 4.2.6.8 and 6.1.1.4'
F F 0.0171 0.0103 'International Tables Vol C Tables 4.2.6.8 and 6.1.1.4'
P P 0.1023 0.0942 'International Tables Vol C Tables 4.2.6.8 and 6.1.1.4'
S S 0.1246 0.1234 'International Tables Vol C Tables 4.2.6.8 and 6.1.1.4'
Fe Fe 0.3463 0.8444 'International Tables Vol C Tables 4.2.6.8 and 6.1.1.4'

loop_
_geom_angle_atom_site_label_1
_geom_angle_atom_site_label_2
_geom_angle_atom_site_label_3
_geom_angle
_geom_angle_site_symmetry_1
_geom_angle_site_symmetry_3
_geom_angle_publ_flag
C2 O2 P2 117.3(4) . . ?
F2 P2 N2 109.7(3) . . ?
F2 P2 N3 108.6(3) . . ?
N2 P2 N3 117.6(3) . . ?
F2 P2 O2 95.8(2) . . ?
N2 P2 O2 112.5(3) . . ?
N3 P2 O2 110.4(3) . . ?
F2 P2 P1 132.12(18) . . ?
N2 P2 P1 89.3(2) . . ?
N3 P2 P1 30.0(2) . . ?
O2 P2 P1 117.42(18) . . ?
P2 N2 P3 122.1(3) . . ?
O2 C2 P4 115.9(4) . . ?
P1 N3 P2 119.8(4) . . ?
O3 C16 C15 109.8(7) . . ?
C16 O3 P3 117.7(5) . . ?
O3 P3 O4 105.5(3) . . ?
O3 P3 N2 110.4(3) . . ?
O4 P3 N2 109.5(3) . . ?
O3 P3 N1 108.0(3) . . ?
O4 P3 N1 106.3(3) . . ?
N2 P3 N1 116.6(3) . . ?
C3 P4 C2 100.9(3) . . ?
C3 P4 C1 100.9(3) . . ?
C2 P4 C1 109.6(3) . . ?
C3 P4 S1 112.9(2) . . ?
C2 P4 S1 114.8(2) . . ?
C1 P4 S1 115.9(2) . . ?
C16 C15 C14 113.3(8) . . ?
C6 C5 C4 107.2(8) . . ?
C6 C5 Fe1 69.5(4) . . ?
C4 C5 Fe1 68.7(4) . . ?
O4 C14 C15 108.9(7) . . ?
F1 P1 N3 108.5(3) . . ?
F1 P1 N1 109.2(3) . . ?
N3 P1 N1 118.8(3) . . ?
F1 P1 O1 96.5(2) . . ?
N3 P1 O1 110.5(3) . . ?
N1 P1 O1 111.0(3) . . ?
F1 P1 P2 132.5(2) . . ?
N3 P1 P2 30.17(19) . . ?
N1 P1 P2 90.4(2) . . ?
O1 P1 P2 116.69(18) . . ?
C14 O4 P3 117.2(5) . . ?
C4 C3 P4 115.2(5) . . ?
C7 C6 C5 109.0(8) . . ?
C7 C6 Fe1 69.6(5) . . ?
C5 C6 Fe1 70.4(4) . . ?
P1 N1 P3 120.7(4) . . ?
C8 C4 C5 107.5(7) . . ?
C8 C4 C3 128.3(7) . . ?
C5 C4 C3 124.3(7) . . ?
C8 C4 Fe1 69.7(4) . . ?
C5 C4 Fe1 70.0(4) . . ?
C3 C4 Fe1 125.9(4) . . ?
C9 C10 C11 109.5(10) . . ?
C9 C10 Fe1 70.1(6) . . ?
C11 C10 Fe1 70.6(5) . . ?
C1 O1 P1 117.3(4) . . ?
O1 C1 P4 115.8(4) . . ?
C10 C11 C12 106.0(9) . . ?
C10 C11 Fe1 69.2(5) . . ?
C12 C11 Fe1 69.7(5) . . ?
C9 Fe1 C10 39.5(4) . . ?
C9 Fe1 C7 155.7(5) . . ?
C10 Fe1 C7 163.4(5) . . ?
C9 Fe1 C8 119.9(5) . . ?
C10 Fe1 C8 154.8(4) . . ?
C7 Fe1 C8 40.9(3) . . ?
C9 Fe1 C4 106.8(4) . . ?
C10 Fe1 C4 121.0(3) . . ?
C7 Fe1 C4 68.4(3) . . ?
C8 Fe1 C4 40.4(3) . . ?
C9 Fe1 C12 67.0(4) . . ?
C10 Fe1 C12 66.8(4) . . ?
C7 Fe1 C12 109.2(4) . . ?
C8 Fe1 C12 125.2(4) . . ?
C4 Fe1 C12 160.7(4) . . ?
C9 Fe1 C11 67.5(4) . . ?
C10 Fe1 C11 40.1(3) . . ?
C7 Fe1 C11 126.4(4) . . ?
C8 Fe1 C11 162.6(4) . . ?
C4 Fe1 C11 156.4(4) . . ?
C12 Fe1 C11 40.3(3) . . ?
C9 Fe1 C6 162.5(6) . . ?
C10 Fe1 C6 127.4(5) . . ?
C7 Fe1 C6 39.9(3) . . ?
C8 Fe1 C6 68.0(3) . . ?
C4 Fe1 C6 68.4(3) . . ?
C12 Fe1 C6 122.9(4) . . ?
C11 Fe1 C6 109.8(4) . . ?
C9 Fe1 C13 39.2(4) . . ?
C10 Fe1 C13 66.3(5) . . ?
C7 Fe1 C13 122.0(5) . . ?
C8 Fe1 C13 107.0(4) . . ?
C4 Fe1 C13 123.1(4) . . ?
C12 Fe1 C13 40.7(3) . . ?
C11 Fe1 C13 67.9(4) . . ?
C6 Fe1 C13 157.5(5) . . ?
C9 Fe1 C5 125.4(4) . . ?
C10 Fe1 C5 109.3(4) . . ?
C7 Fe1 C5 67.7(4) . . ?
C8 Fe1 C5 68.4(3) . . ?
C4 Fe1 C5 41.3(2) . . ?
C12 Fe1 C5 157.2(4) . . ?
C11 Fe1 C5 122.0(3) . . ?
C6 Fe1 C5 40.1(3) . . ?
C13 Fe1 C5 160.6(4) . . ?
C6 C7 C8 108.4(8) . . ?
C6 C7 Fe1 70.4(5) . . ?
C8 C7 Fe1 69.6(5) . . ?
C13 C9 C10 109.3(10) . . ?
C13 C9 Fe1 71.4(6) . . ?
C10 C9 Fe1 70.5(6) . . ?
C4 C8 C7 107.9(7) . . ?
C4 C8 Fe1 69.9(4) . . ?
C7 C8 Fe1 69.5(5) . . ?
C11 C12 C13 107.9(10) . . ?
C11 C12 Fe1 70.0(5) . . ?
C13 C12 Fe1 69.9(5) . . ?
C9 C13 C12 107.2(10) . . ?
C9 C13 Fe1 69.4(6) . . ?
C12 C13 Fe1 69.5(5) . . ?

loop_
_geom_bond_atom_site_label_1
_geom_bond_atom_site_label_2
_geom_bond_distance
_geom_bond_site_symmetry_2
_geom_bond_publ_flag
F2 P2 1.532(4) . ?
O2 C2 1.437(6) . ?
O2 P2 1.572(4) . ?
P2 N2 1.557(6) . ?
P2 N3 1.563(5) . ?
P2 P1 2.699(3) . ?
N2 P3 1.582(6) . ?
C2 P4 1.840(6) . ?
N3 P1 1.557(6) . ?
C16 O3 1.458(9) . ?
C16 C15 1.486(11) . ?
S1 P4 1.930(3) . ?
O3 P3 1.553(5) . ?
P3 O4 1.576(5) . ?
P3 N1 1.582(6) . ?
P4 C3 1.814(6) . ?
P4 C1 1.846(6) . ?
C15 C14 1.510(11) . ?
C5 C6 1.394(10) . ?
C5 C4 1.433(9) . ?
C5 Fe1 2.040(7) . ?
C14 O4 1.450(9) . ?
P1 F1 1.526(4) . ?
P1 N1 1.562(6) . ?
P1 O1 1.581(4) . ?
C3 C4 1.511(9) . ?
C6 C7 1.381(11) . ?
C6 Fe1 2.028(8) . ?
C4 C8 1.396(9) . ?
C4 Fe1 2.022(6) . ?
C10 C9 1.355(13) . ?
C10 C11 1.385(11) . ?
C10 Fe1 2.009(9) . ?
O1 C1 1.441(7) . ?
C11 C12 1.395(11) . ?
C11 Fe1 2.027(7) . ?
Fe1 C9 2.004(9) . ?
Fe1 C7 2.018(9) . ?
Fe1 C8 2.020(7) . ?
Fe1 C12 2.024(8) . ?
Fe1 C13 2.030(9) . ?
C7 C8 1.411(10) . ?
C9 C13 1.355(13) . ?
C12 C13 1.408(12) . ?
